data_1547445
loop_
_publ_author_name
'Anuradha R. Pallipurath'
'Jonathan M. Skelton'
'Mark R. Warren'
'Naghmeh Kamali'
'Patrick McArdle'
'Andrea Erxleben'

_publ_section_title
;
 Sulfamerazine: Understanding the Influence of Slip Planes in the
 Polymorphic Phase Transformation through X-Ray Crystallographic Studies
 and ab Initio Lattice Dynamics
;
_journal_name_full 'Molecular Pharmaceutics'
_journal_page_first 3735
_journal_page_last 3748
_journal_paper_doi 10.1021/acs.molpharmaceut.5b00504
_journal_volume 12
_journal_year 2015
_chemical_formula_moiety 'C11 H12 N4 O2 S'
_chemical_formula_sum 'C11 H12 N4 O2 S'
_chemical_formula_weight 264.31
_chemical_name_common Sulfamerazine
_chemical_name_systematic 4-amino-N-(4-methylpyrimidin-2-yl)
_space_group_crystal_system orthorhombic
_space_group_IT_number 61
_space_group_name_Hall '-P 2ac 2ab'
_space_group_name_H-M_alt 'P b c a'
_symmetry_space_group_name_Hall '-P 2ac 2ab'
_symmetry_space_group_name_H-M 'P b c a'
_atom_sites_solution_hydrogens mixed
_cell_angle_alpha 90
_cell_angle_beta 90
_cell_angle_gamma 90
_cell_formula_units_Z 8
_cell_length_a 9.1200(3)
_cell_length_b 11.6339(3)
_cell_length_c 22.8697(4)
_cell_measurement_reflns_used 3472
_cell_measurement_temperature 230
_cell_measurement_theta_max 29.5080
_cell_measurement_theta_min 2.7630
_cell_volume 2426.50(11)
_computing_cell_refinement
;
CrysAlisPro, Agilent Technologies,
Version 1.171.37.34 (release 22-05-2014 CrysAlis171 .NET)
(compiled May 22 2014,16:03:01)
;
_computing_data_collection
;
CrysAlisPro, Agilent Technologies,
Version 1.171.37.34 (release 22-05-2014 CrysAlis171 .NET)
(compiled May 22 2014,16:03:01)
;
_computing_data_reduction
;
CrysAlisPro, Agilent Technologies,
Version 1.171.37.34 (release 22-05-2014 CrysAlis171 .NET)
(compiled May 22 2014,16:03:01)
;
_computing_molecular_graphics OSCAIL
_computing_structure_refinement 'SHELXL-2014/7 (Sheldrick, 2014)'
_computing_structure_solution SHELXT
_diffrn_ambient_temperature 230
_diffrn_measured_fraction_theta_full 0.968
_diffrn_measured_fraction_theta_max 0.924
_diffrn_measurement_device 'CrystalLogic Kappa (3 circle)'
_diffrn_measurement_device_type 'Rigaku Saturn724+ (2x2 bin mode)'
_diffrn_measurement_method
;
omega rotation with 1 degree frames
;
_diffrn_measurement_specimen_support 'MiTeGen loop'
_diffrn_radiation_monochromator 'double crystal Silicon 111'
_diffrn_radiation_source 'Diamond Light Source Beamline I19'
_diffrn_radiation_type Synchrotron
_diffrn_radiation_wavelength 0.68890
_diffrn_reflns_av_R_equivalents 0.0534
_diffrn_reflns_av_unetI/netI 0.0576
_diffrn_reflns_Laue_measured_fraction_full 0.968
_diffrn_reflns_Laue_measured_fraction_max 0.924
_diffrn_reflns_limit_h_max 11
_diffrn_reflns_limit_h_min -7
_diffrn_reflns_limit_k_max 13
_diffrn_reflns_limit_k_min -16
_diffrn_reflns_limit_l_max 32
_diffrn_reflns_limit_l_min -21
_diffrn_reflns_number 9053
_diffrn_reflns_point_group_measured_fraction_full 0.968
_diffrn_reflns_point_group_measured_fraction_max 0.924
_diffrn_reflns_theta_full 24.415
_diffrn_reflns_theta_max 29.473
_diffrn_reflns_theta_min 1.726
_exptl_absorpt_coefficient_mu 0.267
_exptl_absorpt_correction_T_max 1.00000
_exptl_absorpt_correction_T_min 0.95776
_exptl_absorpt_correction_type multi-scan
_exptl_absorpt_process_details
;
CrysAlisPro, Agilent Technologies,
Version 1.171.36.28 (release 01-02-2013 CrysAlis171 .NET)
Empirical absorption correction using spherical harmonics,
implemented in SCALE3 ABSPACK scaling algorithm.
;
_exptl_crystal_colour Colourless
_exptl_crystal_density_diffrn 1.447
_exptl_crystal_description Parallelepiped
_exptl_crystal_F_000 1104
_exptl_crystal_size_max 0.50
_exptl_crystal_size_mid 0.40
_exptl_crystal_size_min 0.20
_refine_diff_density_max 0.386
_refine_diff_density_min -0.428
_refine_diff_density_rms 0.064
_refine_ls_extinction_coef .
_refine_ls_extinction_method none
_refine_ls_goodness_of_fit_ref 0.992
_refine_ls_hydrogen_treatment mixed
_refine_ls_matrix_type full
_refine_ls_number_parameters 176
_refine_ls_number_reflns 3417
_refine_ls_number_restraints 0
_refine_ls_restrained_S_all 0.992
_refine_ls_R_factor_all 0.0842
_refine_ls_R_factor_gt 0.0545
_refine_ls_shift/su_max 0.000
_refine_ls_shift/su_mean 0.000
_refine_ls_structure_factor_coef Fsqd
_refine_ls_weighting_details 'w=1/[\s^2^(Fo^2^)+(0.0463P)^2^+1.4827P] where P=(Fo^2^+2Fc^2^)/3'
_refine_ls_weighting_scheme calc
_refine_ls_wR_factor_gt 0.1199
_refine_ls_wR_factor_ref 0.1400
_reflns_Friedel_coverage 0.000
_reflns_Friedel_fraction_full .
_reflns_Friedel_fraction_max .
_reflns_number_gt 2318
_reflns_number_total 3417
_reflns_threshold_expression 'I > 2\s(I)'
_cod_data_source_file Exp_Form-II2FSynchrotron_Form-II_230K.cif
_cod_data_source_block 230k_smz-f2_a
_cod_database_code 1547445
_shelx_space_group_comment
;
The symmetry employed for this shelxl refinement is uniquely defined
by the following loop, which should always be used as a source of
symmetry information in preference to the above space-group names.
They are only intended as comments.
;
_shelx_estimated_absorpt_t_min 0.878
_shelx_estimated_absorpt_t_max 0.949

loop_
_space_group_symop_operation_xyz
'x, y, z'
'-x+1/2, -y, z+1/2'
'-x, y+1/2, -z+1/2'
'x+1/2, -y+1/2, -z'
'-x, -y, -z'
'x-1/2, y, -z-1/2'
'x, -y-1/2, z-1/2'
'-x-1/2, y-1/2, z'

loop_
_atom_site_label
_atom_site_type_symbol
_atom_site_fract_x
_atom_site_fract_y
_atom_site_fract_z
_atom_site_U_iso_or_equiv
_atom_site_adp_type
_atom_site_occupancy
_atom_site_site_symmetry_order
_atom_site_calc_flag
_atom_site_refinement_flags_posn
_atom_site_refinement_flags_adp
_atom_site_refinement_flags_occupancy
_atom_site_disorder_assembly
_atom_site_disorder_group
S1 S 0.33227(7) 0.34628(5) 0.38971(2) 0.03034(17) Uani 1 1 d . . . . .
O2 O 0.19755(19) 0.39706(15) 0.40957(7) 0.0371(4) Uani 1 1 d . . . . .
O1 O 0.3421(2) 0.22375(13) 0.38630(7) 0.0398(4) Uani 1 1 d . . . . .
N4 N 0.6663(2) 0.42624(17) 0.48542(8) 0.0332(5) Uani 1 1 d . . . . .
N3 N 0.6557(2) 0.28545(16) 0.40892(9) 0.0344(5) Uani 1 1 d . . . . .
N2 N 0.4512(2) 0.39489(18) 0.43749(9) 0.0328(5) Uani 1 1 d . . . . .
N1 N 0.4558(3) 0.5324(2) 0.15509(11) 0.0486(6) Uani 1 1 d . . . . .
C1 C 0.3758(3) 0.40411(19) 0.32163(10) 0.0311(5) Uani 1 1 d . . . . .
C2 C 0.4482(3) 0.3377(2) 0.28029(11) 0.0401(6) Uani 1 1 d . . . . .
H2 H 0.4768 0.2631 0.2894 0.052 Uiso 1 1 calc R U . . .
C3 C 0.4775(3) 0.3821(2) 0.22585(11) 0.0432(7) Uani 1 1 d . . . . .
H3 H 0.5283 0.3378 0.1987 0.056 Uiso 1 1 calc R U . . .
C4 C 0.4319(3) 0.4930(2) 0.21058(10) 0.0370(6) Uani 1 1 d . . . . .
C5 C 0.3595(3) 0.5591(2) 0.25294(11) 0.0379(6) Uani 1 1 d . . . . .
H5 H 0.3294 0.6334 0.2439 0.049 Uiso 1 1 calc R U . . .
C6 C 0.3325(3) 0.51531(19) 0.30779(10) 0.0339(5) Uani 1 1 d . . . . .
H6 H 0.2852 0.5602 0.3356 0.044 Uiso 1 1 calc R U . . .
C7 C 0.5982(3) 0.36650(19) 0.44329(9) 0.0294(5) Uani 1 1 d . . . . .
C8 C 0.8080(3) 0.4011(2) 0.49273(11) 0.0390(6) Uani 1 1 d . . . . .
H8 H 0.8608 0.4408 0.5211 0.051 Uiso 1 1 calc R U . . .
C9 C 0.8789(3) 0.3194(2) 0.46015(11) 0.0393(6) Uani 1 1 d . . . . .
H9 H 0.9777 0.3032 0.4661 0.051 Uiso 1 1 calc R U . . .
C10 C 0.7987(3) 0.2621(2) 0.41814(11) 0.0369(6) Uani 1 1 d . . . . .
C11 C 0.8658(4) 0.1692(3) 0.38142(14) 0.0543(8) Uani 1 1 d . . . . .
H11A H 0.8196 0.0971 0.3902 0.071 Uiso 1 1 calc R U . . .
H11B H 0.9688 0.1640 0.3897 0.071 Uiso 1 1 calc R U . . .
H11C H 0.8519 0.1869 0.3408 0.071 Uiso 1 1 calc R U . . .
H1N2 H 0.416(3) 0.444(2) 0.4588(12) 0.043(8) Uiso 1 1 d . . . . .
H1N1 H 0.516(3) 0.495(3) 0.1370(13) 0.048(9) Uiso 1 1 d . . . . .
H2N1 H 0.445(3) 0.604(3) 0.1491(13) 0.052(9) Uiso 1 1 d . . . . .

loop_
_atom_site_aniso_label
_atom_site_aniso_U_11
_atom_site_aniso_U_22
_atom_site_aniso_U_33
_atom_site_aniso_U_23
_atom_site_aniso_U_13
_atom_site_aniso_U_12
S1 0.0324(4) 0.0309(3) 0.0277(3) -0.0020(2) -0.0003(2) -0.0040(2)
O2 0.0282(10) 0.0502(10) 0.0328(8) -0.0022(7) 0.0013(7) -0.0016(8)
O1 0.0524(13) 0.0287(8) 0.0384(9) -0.0027(7) -0.0013(8) -0.0081(8)
N4 0.0296(13) 0.0382(11) 0.0319(9) -0.0037(8) -0.0032(8) 0.0016(9)
N3 0.0343(13) 0.0326(10) 0.0362(10) -0.0017(8) 0.0029(9) 0.0047(9)
N2 0.0307(13) 0.0356(11) 0.0321(10) -0.0081(8) -0.0012(8) 0.0042(9)
N1 0.0638(19) 0.0414(13) 0.0406(12) 0.0062(10) 0.0161(12) 0.0039(13)
C1 0.0332(15) 0.0300(11) 0.0300(10) -0.0017(8) 0.0028(9) -0.0020(10)
C2 0.0493(18) 0.0324(12) 0.0385(13) -0.0009(10) 0.0077(12) 0.0079(11)
C3 0.0564(19) 0.0373(13) 0.0359(12) -0.0032(10) 0.0150(12) 0.0081(12)
C4 0.0425(16) 0.0354(12) 0.0332(11) -0.0007(9) 0.0044(10) -0.0044(11)
C5 0.0457(17) 0.0275(11) 0.0406(12) 0.0001(9) 0.0049(11) -0.0004(11)
C6 0.0386(16) 0.0276(11) 0.0355(11) -0.0048(9) 0.0064(10) -0.0021(10)
C7 0.0295(14) 0.0299(11) 0.0288(10) 0.0010(8) -0.0002(9) 0.0027(10)
C8 0.0336(16) 0.0481(15) 0.0353(12) 0.0002(10) -0.0025(11) 0.0005(11)
C9 0.0266(15) 0.0510(15) 0.0403(13) 0.0065(11) 0.0018(11) 0.0056(11)
C10 0.0367(16) 0.0358(12) 0.0381(12) 0.0069(10) 0.0080(11) 0.0064(11)
C11 0.051(2) 0.0504(16) 0.0614(19) -0.0055(14) 0.0114(15) 0.0155(14)

loop_
_atom_type_symbol
_atom_type_description
_atom_type_scat_dispersion_real
_atom_type_scat_dispersion_imag
_atom_type_scat_source
C C 0.0033 0.0016 'International Tables Vol C Tables 4.2.6.8 and 6.1.1.4'
H H 0.0000 0.0000 'International Tables Vol C Tables 4.2.6.8 and 6.1.1.4'
N N 0.0061 0.0033 'International Tables Vol C Tables 4.2.6.8 and 6.1.1.4'
O O 0.0106 0.0060 'International Tables Vol C Tables 4.2.6.8 and 6.1.1.4'
S S 0.1246 0.1234 'International Tables Vol C Tables 4.2.6.8 and 6.1.1.4'

loop_
_geom_angle_atom_site_label_1
_geom_angle_atom_site_label_2
_geom_angle_atom_site_label_3
_geom_angle
_geom_angle_site_symmetry_1
_geom_angle_site_symmetry_3
O1 S1 O2 118.72(11) . .
O1 S1 N2 109.78(11) . .
O2 S1 N2 102.29(11) . .
O1 S1 C1 108.78(10) . .
O2 S1 C1 108.58(11) . .
N2 S1 C1 108.16(11) . .
C8 N4 C7 115.1(2) . .
C7 N3 C10 115.5(2) . .
C7 N2 S1 128.37(17) . .
C7 N2 H1N2 119(2) . .
S1 N2 H1N2 112(2) . .
C4 N1 H1N1 113(2) . .
C4 N1 H2N1 117(2) . .
H1N1 N1 H2N1 122(3) . .
C2 C1 C6 119.9(2) . .
C2 C1 S1 120.15(18) . .
C6 C1 S1 119.91(18) . .
C3 C2 C1 120.0(2) . .
C3 C2 H2 120.0 . .
C1 C2 H2 120.0 . .
C2 C3 C4 121.0(2) . .
C2 C3 H3 119.5 . .
C4 C3 H3 119.5 . .
N1 C4 C3 119.6(2) . .
N1 C4 C5 122.1(2) . .
C3 C4 C5 118.3(2) . .
C6 C5 C4 120.7(2) . .
C6 C5 H5 119.7 . .
C4 C5 H5 119.7 . .
C5 C6 C1 120.1(2) . .
C5 C6 H6 119.9 . .
C1 C6 H6 119.9 . .
N3 C7 N4 127.4(2) . .
N3 C7 N2 119.4(2) . .
N4 C7 N2 113.1(2) . .
N4 C8 C9 122.7(3) . .
N4 C8 H8 118.6 . .
C9 C8 H8 118.6 . .
C8 C9 C10 117.6(3) . .
C8 C9 H9 121.2 . .
C10 C9 H9 121.2 . .
N3 C10 C9 121.6(2) . .
N3 C10 C11 116.9(2) . .
C9 C10 C11 121.5(3) . .
C10 C11 H11A 109.5 . .
C10 C11 H11B 109.5 . .
H11A C11 H11B 109.5 . .
C10 C11 H11C 109.5 . .
H11A C11 H11C 109.5 . .
H11B C11 H11C 109.5 . .

loop_
_geom_bond_atom_site_label_1
_geom_bond_atom_site_label_2
_geom_bond_distance
_geom_bond_site_symmetry_2
S1 O1 1.4305(17) .
S1 O2 1.4370(18) .
S1 N2 1.640(2) .
S1 C1 1.742(2) .
N4 C8 1.336(3) .
N4 C7 1.341(3) .
N3 C7 1.335(3) .
N3 C10 1.349(3) .
N2 C7 1.387(3) .
N2 H1N2 0.82(3) .
N1 C4 1.367(3) .
N1 H1N1 0.82(3) .
N1 H2N1 0.85(3) .
C1 C2 1.388(3) .
C1 C6 1.389(3) .
C2 C3 1.374(3) .
C2 H2 0.9300 .
C3 C4 1.399(3) .
C3 H3 0.9300 .
C4 C5 1.403(3) .
C5 C6 1.376(3) .
C5 H5 0.9300 .
C6 H6 0.9300 .
C8 C9 1.370(4) .
C8 H8 0.9300 .
C9 C10 1.380(4) .
C9 H9 0.9300 .
C10 C11 1.499(4) .
C11 H11A 0.9600 .
C11 H11B 0.9600 .
C11 H11C 0.9600 .

loop_
_geom_hbond_atom_site_label_D
_geom_hbond_atom_site_label_H
_geom_hbond_atom_site_label_A
_geom_hbond_distance_DH
_geom_hbond_distance_HA
_geom_hbond_distance_DA
_geom_hbond_angle_DHA
_geom_hbond_site_symmetry_A
C6 H6 O1 0.93 2.51 3.412(3) 162.9 8_665
C8 H8 O2 0.93 2.52 3.241(3) 134.5 5_666
C9 H9 O2 0.93 2.62 3.255(3) 125.6 1_655
N2 H1N2 N4 0.82(3) 2.11(3) 2.930(3) 178(3) 5_666
N1 H1N1 O2 0.82(3) 2.27(3) 3.087(3) 176(3) 6_656
N1 H2N1 O1 0.85(3) 2.52(3) 3.041(3) 120(2) 3_655
N1 H2N1 N3 0.85(3) 2.65(3) 3.441(3) 154(3) 3_655

loop_
_geom_torsion_atom_site_label_1
_geom_torsion_atom_site_label_2
_geom_torsion_atom_site_label_3
_geom_torsion_atom_site_label_4
_geom_torsion
_geom_torsion_site_symmetry_1
_geom_torsion_site_symmetry_2
_geom_torsion_site_symmetry_3
_geom_torsion_site_symmetry_4
O1 S1 N2 C7 47.1(2) . . . .
O2 S1 N2 C7 174.0(2) . . . .
C1 S1 N2 C7 -71.5(2) . . . .
O1 S1 C1 C2 -16.9(3) . . . .
O2 S1 C1 C2 -147.4(2) . . . .
N2 S1 C1 C2 102.3(2) . . . .
O1 S1 C1 C6 160.4(2) . . . .
O2 S1 C1 C6 29.8(2) . . . .
N2 S1 C1 C6 -80.4(2) . . . .
C6 C1 C2 C3 0.3(4) . . . .
S1 C1 C2 C3 177.5(2) . . . .
C1 C2 C3 C4 -1.7(4) . . . .
C2 C3 C4 N1 -176.5(3) . . . .
C2 C3 C4 C5 1.9(4) . . . .
N1 C4 C5 C6 177.6(3) . . . .
C3 C4 C5 C6 -0.8(4) . . . .
C4 C5 C6 C1 -0.6(4) . . . .
C2 C1 C6 C5 0.9(4) . . . .
S1 C1 C6 C5 -176.4(2) . . . .
C10 N3 C7 N4 -0.1(4) . . . .
C10 N3 C7 N2 -179.0(2) . . . .
C8 N4 C7 N3 0.7(4) . . . .
C8 N4 C7 N2 179.6(2) . . . .
S1 N2 C7 N3 -3.9(3) . . . .
S1 N2 C7 N4 177.04(17) . . . .
C7 N4 C8 C9 -0.7(4) . . . .
N4 C8 C9 C10 0.3(4) . . . .
C7 N3 C10 C9 -0.4(3) . . . .
C7 N3 C10 C11 178.4(2) . . . .
C8 C9 C10 N3 0.3(4) . . . .
C8 C9 C10 C11 -178.4(3) . . . .
